data_7711047
loop_
_publ_author_name
'Z\'amb\'o, Greta Gundis'
'Mayr, Johannes'
'Sauer, Michael Johannes'
'Schlachta, Tim Pascal'
'Reich, Robert M.'
'K\"uhn, Fritz Elmar'

_publ_section_title
;
 The first macrocyclic abnormally coordinating
 tetra-1,2,3-triazole-5-ylidene iron complex: a promising candidate for
 olefin epoxidation
;
_journal_name_full 'Dalton Transactions'
_journal_paper_doi 10.1039/D2DT02561B
_journal_year 2022
_chemical_compound_source 'see text'
_chemical_formula_moiety 'C16 H24 N12, 4(C F3 O3 S), 2(C2 H3 N)'
_chemical_formula_sum 'C24 H30 F12 N14 O12 S4'
_chemical_formula_weight 1062.86
_space_group_IT_number 14
_space_group_name_Hall '-P 2ybc'
_space_group_name_H-M_alt 'P 1 21/c 1'
_symmetry_cell_setting monoclinic
_symmetry_Int_Tables_number 14
_symmetry_space_group_name_Hall '-P 2ybc'
_symmetry_space_group_name_H-M 'P 1 21/c 1'
_atom_sites_solution_hydrogens geom
_atom_sites_solution_primary iterative
_atom_sites_solution_secondary difmap
_audit_update_record
;
2022-07-07 deposited with the CCDC.	2022-08-23 downloaded from the CCDC.
;
_cell_angle_alpha 90
_cell_angle_beta 97.161(3)
_cell_angle_gamma 90
_cell_formula_units_Z 2
_cell_length_a 10.1484(9)
_cell_length_b 19.9082(16)
_cell_length_c 10.3888(8)
_cell_measurement_reflns_used 9970
_cell_measurement_temperature 100
_cell_measurement_theta_max 25.7182
_cell_measurement_theta_min 2.2249
_cell_volume 2082.5(3)
_computing_cell_refinement 'SAINT (Bruker, 2019)'
_computing_data_collection 'APEX 4 Control Software (Bruker, 2021)'
_computing_data_reduction 'SAINT (Bruker, 2019)'
_computing_molecular_graphics 'PLATON (Spek, 2011)'
_computing_publication_material 'PLATON (Spek, 2011), enCIFer (Allen, 2014)'
_computing_structure_refinement 'SHELXL (Sheldrick, 2018), SHELXLE (Huebschle, 2011)'
_computing_structure_solution 'SHELXT (Sheldrick, 2015)'
_diffrn_ambient_temperature 100
_diffrn_detector ' Bruker Photon II CPAD '
_diffrn_detector_area_resol_mean 7.5
_diffrn_measured_fraction_theta_full 0.998
_diffrn_measured_fraction_theta_max 0.997
_diffrn_measurement_device ' \k-geometry diffractometer '
_diffrn_measurement_device_type ' Bruker D8 Venture '
_diffrn_measurement_method ' phi- and omega-rotation '
_diffrn_radiation_monochromator 'Helios optic'
_diffrn_radiation_probe x-ray
_diffrn_radiation_source 'IMS microsource'
_diffrn_radiation_type MoK\a
_diffrn_radiation_wavelength 0.71073
_diffrn_reflns_av_R_equivalents 0.0618
_diffrn_reflns_av_unetI/netI 0.0251
_diffrn_reflns_limit_h_max 12
_diffrn_reflns_limit_h_min -12
_diffrn_reflns_limit_k_max 24
_diffrn_reflns_limit_k_min -24
_diffrn_reflns_limit_l_max 12
_diffrn_reflns_limit_l_min -12
_diffrn_reflns_number 59531
_diffrn_reflns_reduction_process
;
;
_diffrn_reflns_theta_full 25.24
_diffrn_reflns_theta_max 25.68
_diffrn_reflns_theta_min 2.02
_exptl_absorpt_coefficient_mu 0.356
_exptl_absorpt_correction_T_max 0.7453
_exptl_absorpt_correction_T_min 0.6726
_exptl_absorpt_correction_type multi-scan
_exptl_absorpt_process_details 'SADABS 2016/2, Bruker, 2016'
_exptl_crystal_colour colourless
_exptl_crystal_density_diffrn 1.695
_exptl_crystal_density_method 'Not Measured'
_exptl_crystal_description plate
_exptl_crystal_F_000 1080
_exptl_crystal_recrystallization_method 'Re-crystallisation from solvent: Acetonitrile'
_exptl_crystal_size_max 0.385
_exptl_crystal_size_mid 0.274
_exptl_crystal_size_min 0.089
_refine_diff_density_max 0.502
_refine_diff_density_min -0.490
_refine_diff_density_rms 0.062
_refine_ls_extinction_method none
_refine_ls_goodness_of_fit_ref 1.138
_refine_ls_hydrogen_treatment constr
_refine_ls_matrix_type full
_refine_ls_number_parameters 301
_refine_ls_number_reflns 3954
_refine_ls_number_restraints 0
_refine_ls_restrained_S_all 1.138
_refine_ls_R_factor_all 0.0559
_refine_ls_R_factor_gt 0.0430
_refine_ls_shift/su_max 0.001
_refine_ls_shift/su_mean 0.000
_refine_ls_structure_factor_coef Fsqd
_refine_ls_weighting_details 'W=1/[\S^2^(FO^2^)+(0.0139P)^2^+3.4897P] WHERE P=(FO^2^+2FC^2^)/3'
_refine_ls_weighting_scheme calc
_refine_ls_wR_factor_gt 0.0793
_refine_ls_wR_factor_ref 0.0837
_reflns_number_gt 3280
_reflns_number_total 3954
_reflns_threshold_expression I>2\s(I)
_cod_data_source_file d2dt02561b2.cif
_cod_data_source_block mo_zamgr3_0m
_cod_original_sg_symbol_H-M 'P 21/c'
_cod_database_code 7711047

loop_
_space_group_symop_id
_space_group_symop_operation_xyz
1 x,y,z
2 -x,1/2+y,1/2-z
3 -x,-y,-z
4 x,1/2-y,1/2+z

loop_
_atom_site_aniso_label
_atom_site_aniso_U_11
_atom_site_aniso_U_22
_atom_site_aniso_U_33
_atom_site_aniso_U_23
_atom_site_aniso_U_13
_atom_site_aniso_U_12
S1 0.0203(3) 0.0157(3) 0.0169(3) -0.0003(3) 0.0016(2) 0.0011(3)
S2 0.0228(3) 0.0146(3) 0.0121(3) 0.0008(2) 0.0010(2) -0.0008(3)
F1 0.0281(8) 0.0265(8) 0.0269(9) 0.0049(7) -0.0048(7) -0.0086(7)
N1 0.0202(11) 0.0158(10) 0.0097(10) -0.0015(8) -0.0017(8) -0.0003(9)
N2 0.0233(11) 0.0167(11) 0.0107(10) -0.0006(8) 0.0003(9) -0.0002(9)
F2 0.0366(9) 0.0372(10) 0.0172(8) 0.0063(7) 0.0036(7) -0.0059(8)
N3 0.0216(11) 0.0152(10) 0.0109(10) -0.0006(8) 0.0007(8) 0.0003(9)
F3 0.0307(9) 0.0247(9) 0.0519(11) -0.0024(8) 0.0181(8) 0.0052(7)
N4 0.0223(11) 0.0142(10) 0.0119(10) -0.0001(8) 0.0040(8) -0.0008(9)
N5 0.0247(11) 0.0152(11) 0.0135(10) 0.0014(9) 0.0023(9) -0.0008(9)
N6 0.0220(11) 0.0151(10) 0.0105(10) -0.0003(8) 0.0027(8) -0.0014(9)
O1 0.0239(10) 0.0193(10) 0.0243(10) -0.0031(8) -0.0009(8) -0.0016(8)
C1 0.0273(14) 0.0138(12) 0.0140(13) 0.0024(10) 0.0000(10) -0.0031(11)
O2 0.0287(10) 0.0228(10) 0.0182(9) 0.0035(8) 0.0021(8) 0.0020(8)
C2 0.0186(13) 0.0156(12) 0.0127(12) -0.0028(10) 0.0010(10) -0.0005(10)
C3 0.0205(13) 0.0168(12) 0.0113(12) -0.0047(10) 0.0011(10) -0.0022(10)
O3 0.0280(10) 0.0181(9) 0.0224(10) -0.0016(8) 0.0026(8) 0.0066(8)
C4 0.0235(14) 0.0224(14) 0.0188(13) 0.0029(11) -0.0019(11) 0.0050(11)
C5 0.0279(14) 0.0146(12) 0.0091(12) -0.0028(10) 0.0023(10) -0.0034(11)
C6 0.0212(13) 0.0165(12) 0.0133(12) 0.0005(10) 0.0025(10) 0.0011(10)
C7 0.0207(13) 0.0164(13) 0.0099(11) 0.0025(10) 0.0020(10) -0.0004(10)
C8 0.0304(15) 0.0130(12) 0.0170(13) 0.0016(10) 0.0004(11) 0.0023(11)
F4 0.0286(10) 0.0450(11) 0.0656(13) 0.0177(10) 0.0017(9) 0.0112(9)
F5 0.0426(10) 0.0378(10) 0.0358(10) 0.0030(8) -0.0061(8) -0.0199(8)
F6 0.0523(12) 0.0701(14) 0.0222(9) 0.0200(9) -0.0130(8) -0.0193(10)
O4 0.0337(11) 0.0253(10) 0.0120(9) 0.0026(8) 0.0046(8) -0.0033(8)
O5 0.0322(11) 0.0165(9) 0.0274(10) -0.0012(8) 0.0115(8) 0.0017(8)
O6 0.0345(11) 0.0157(9) 0.0208(10) -0.0011(8) 0.0051(8) -0.0042(8)
C9 0.0277(15) 0.0173(13) 0.0218(14) 0.0000(11) -0.0002(12) 0.0002(11)
C10 0.0307(16) 0.0284(15) 0.0235(15) 0.0078(12) -0.0032(12) -0.0063(13)
N7 0.064(2) 0.0400(17) 0.0284(15) -0.0042(12) -0.0087(14) 0.0171(15)
C11 0.048(2) 0.0234(16) 0.056(2) -0.0005(15) 0.0132(17) 0.0039(15)
C12 0.0465(18) 0.0238(15) 0.0205(15) -0.0012(12) 0.0015(13) -0.0013(14)

loop_
_atom_site_label
_atom_site_type_symbol
_atom_site_thermal_displace_type
_atom_site_fract_x
_atom_site_fract_y
_atom_site_fract_z
_atom_site_occupancy
_atom_site_U_iso_or_equiv
_atom_site_calc_flag
_atom_site_refinement_flags
_atom_site_disorder_assembly
_atom_site_disorder_group
S1 S Uani 0.24020(6) 0.62137(3) 0.46917(6) 1.000 0.0177(2) d . . .
S2 S Uani 0.72137(6) 0.64993(3) 0.02996(6) 1.000 0.0166(2) d . . .
F1 F Uani 0.00596(15) 0.56520(8) 0.45355(15) 1.000 0.0279(5) d . . .
N1 N Uani 0.3254(2) 0.38833(10) 0.37921(19) 1.000 0.0155(6) d . . .
N2 N Uani 0.2134(2) 0.41847(10) 0.33302(19) 1.000 0.0171(6) d . . .
F2 F Uani 0.10882(16) 0.56918(8) 0.64708(14) 1.000 0.0303(5) d . . .
N3 N Uani 0.2509(2) 0.46149(10) 0.24815(19) 1.000 0.0160(6) d . . .
F3 F Uani 0.02150(16) 0.65912(8) 0.55626(18) 1.000 0.0347(6) d . . .
N4 N Uani 0.5024(2) 0.56437(10) 0.24423(19) 1.000 0.0160(6) d . . .
N5 N Uani 0.4456(2) 0.62329(10) 0.22112(19) 1.000 0.0178(6) d . . .
N6 N Uani 0.5048(2) 0.66207(10) 0.31345(19) 1.000 0.0158(6) d . . .
O1 O Uani 0.30883(18) 0.66726(9) 0.56219(18) 1.000 0.0228(6) d . . .
C1 C Uani 0.3239(3) 0.34109(12) 0.4883(2) 1.000 0.0186(8) d . . .
O2 O Uani 0.19525(18) 0.64974(9) 0.34452(17) 1.000 0.0233(6) d . . .
C2 C Uani 0.4313(2) 0.41059(12) 0.3259(2) 1.000 0.0157(7) d . . .
C3 C Uani 0.3831(2) 0.45912(12) 0.2410(2) 1.000 0.0163(7) d . . .
O3 O Uani 0.30418(18) 0.55638(9) 0.46579(17) 1.000 0.0229(6) d . . .
C4 C Uani 0.1513(3) 0.50483(13) 0.1761(2) 1.000 0.0220(8) d . . .
C5 C Uani 0.4556(3) 0.50656(12) 0.1626(2) 1.000 0.0172(7) d . . .
C6 C Uani 0.5956(2) 0.56466(12) 0.3487(2) 1.000 0.0170(7) d . . .
C7 C Uani 0.5978(2) 0.62872(12) 0.3944(2) 1.000 0.0157(7) d . . .
C8 C Uani 0.4698(3) 0.73378(12) 0.3141(2) 1.000 0.0204(8) d . . .
F4 F Uani 0.96949(17) 0.61503(10) 0.0882(2) 1.000 0.0468(7) d . . .
F5 F Uani 0.92810(18) 0.71752(9) 0.13453(17) 1.000 0.0397(6) d . . .
F6 F Uani 0.86791(19) 0.63761(11) 0.25336(16) 1.000 0.0497(7) d . . .
O4 O Uani 0.75149(19) 0.67237(9) -0.09501(16) 1.000 0.0235(6) d . . .
O5 O Uani 0.63900(19) 0.69478(9) 0.09365(18) 1.000 0.0247(6) d . . .
O6 O Uani 0.68707(19) 0.57974(9) 0.03751(17) 1.000 0.0235(6) d . . .
C9 C Uani 0.0861(3) 0.60229(13) 0.5351(3) 1.000 0.0225(8) d . . .
C10 C Uani 0.8801(3) 0.65540(15) 0.1316(3) 1.000 0.0281(9) d . . .
N7 N Uani 0.3029(3) 0.59771(15) 0.9052(3) 1.000 0.0454(10) d . . .
C11 C Uani 0.1266(3) 0.69184(15) 0.8770(4) 1.000 0.0419(11) d . . .
C12 C Uani 0.2253(3) 0.63897(15) 0.8930(3) 1.000 0.0305(9) d . . .
H1A H Uiso 0.36368 0.29768 0.46717 1.000 0.0220 c RU . .
H1B H Uiso 0.23140 0.33280 0.50514 1.000 0.0220 c RU . .
H2 H Uiso 0.52057 0.39561 0.34377 1.000 0.0190 c RU . .
H4A H Uiso 0.15042 0.49704 0.08288 1.000 0.0330 c RU . .
H4B H Uiso 0.17323 0.55195 0.19596 1.000 0.0330 c RU . .
H4C H Uiso 0.06362 0.49457 0.20126 1.000 0.0330 c RU . .
H5A H Uiso 0.53217 0.48340 0.13176 1.000 0.0210 c RU . .
H5B H Uiso 0.39567 0.52213 0.08588 1.000 0.0210 c RU . .
H6 H Uiso 0.64842 0.52793 0.38308 1.000 0.0200 c RU . .
H8A H Uiso 0.54982 0.76094 0.31074 1.000 0.0310 c RU . .
H8B H Uiso 0.43103 0.74428 0.39351 1.000 0.0310 c RU . .
H8C H Uiso 0.40514 0.74387 0.23838 1.000 0.0310 c RU . .
H11A H Uiso 0.14626 0.72238 0.80795 1.000 0.0630 c RU . .
H11B H Uiso 0.12822 0.71688 0.95844 1.000 0.0630 c RU . .
H11C H Uiso 0.03839 0.67203 0.85390 1.000 0.0630 c RU . .

loop_
_atom_type_symbol
_atom_type_description
_atom_type_scat_dispersion_real
_atom_type_scat_dispersion_imag
_atom_type_scat_source
C C 0.0033 0.0016 ' International Tables Vol C Tables 4.2.6.8 and 6.1.1.4'
H H 0.0000 0.0000 ' International Tables Vol C Tables 4.2.6.8 and 6.1.1.4'
F F 0.0171 0.0103 ' International Tables Vol C Tables 4.2.6.8 and 6.1.1.4'
N N 0.0061 0.0033 ' International Tables Vol C Tables 4.2.6.8 and 6.1.1.4'
O O 0.0106 0.0060 ' International Tables Vol C Tables 4.2.6.8 and 6.1.1.4'
S S 0.1246 0.1234 ' International Tables Vol C Tables 4.2.6.8 and 6.1.1.4'

loop_
_geom_angle_atom_site_label_1
_geom_angle_atom_site_label_2
_geom_angle_atom_site_label_3
_geom_angle
_geom_angle_site_symmetry_1
_geom_angle_site_symmetry_2
_geom_angle_site_symmetry_3
_geom_angle_publ_flag
O2 S1 O3 114.99(11) . . . yes
O2 S1 C9 103.30(13) . . . yes
O3 S1 C9 103.34(11) . . . yes
O1 S1 C9 104.18(12) . . . yes
O1 S1 O2 115.32(11) . . . yes
O1 S1 O3 113.62(11) . . . yes
O5 S2 C10 102.68(13) . . . yes
O4 S2 O6 115.36(11) . . . yes
O4 S2 C10 103.46(13) . . . yes
O5 S2 O6 114.67(11) . . . yes
O4 S2 O5 114.98(11) . . . yes
O6 S2 C10 103.22(12) . . . yes
N2 N1 C2 113.35(19) . . . yes
N2 N1 C1 118.6(2) . . . yes
C1 N1 C2 127.8(2) . . . yes
N1 N2 N3 103.35(19) . . . yes
N2 N3 C3 112.62(19) . . . yes
C3 N3 C4 128.3(2) . . . yes
N2 N3 C4 119.1(2) . . . yes
N5 N4 C5 119.28(19) . . . yes
C5 N4 C6 127.6(2) . . . yes
N5 N4 C6 112.99(19) . . . yes
N4 N5 N6 103.89(18) . . . yes
N5 N6 C8 118.94(19) . . . yes
N5 N6 C7 112.56(19) . . . yes
C7 N6 C8 128.4(2) . . . yes
N1 C1 C7 108.3(2) . . 3_666 yes
N1 C2 C3 105.10(19) . . . yes
N3 C3 C5 124.4(2) . . . yes
C2 C3 C5 129.8(2) . . . no
N3 C3 C2 105.57(19) . . . yes
N4 C5 C3 108.93(18) . . . yes
N4 C6 C7 105.33(19) . . . yes
C1 C7 C6 130.2(2) 3_666 . . no
N6 C7 C6 105.23(19) . . . yes
N6 C7 C1 124.5(2) . . 3_666 yes
H1A C1 H1B 108.00 . . . no
C7 C1 H1A 110.00 3_666 . . no
C7 C1 H1B 110.00 3_666 . . no
N1 C1 H1B 110.00 . . . no
N1 C1 H1A 110.00 . . . no
C3 C2 H2 127.00 . . . no
N1 C2 H2 127.00 . . . no
N3 C4 H4C 109.00 . . . no
N3 C4 H4B 109.00 . . . no
H4B C4 H4C 109.00 . . . no
H4A C4 H4C 110.00 . . . no
N3 C4 H4A 109.00 . . . no
H4A C4 H4B 109.00 . . . no
N4 C5 H5B 110.00 . . . no
N4 C5 H5A 110.00 . . . no
H5A C5 H5B 108.00 . . . no
C3 C5 H5B 110.00 . . . no
C3 C5 H5A 110.00 . . . no
C7 C6 H6 127.00 . . . no
N4 C6 H6 127.00 . . . no
H8A C8 H8C 109.00 . . . no
H8B C8 H8C 109.00 . . . no
N6 C8 H8A 109.00 . . . no
N6 C8 H8B 109.00 . . . no
N6 C8 H8C 109.00 . . . no
H8A C8 H8B 109.00 . . . no
F2 C9 F3 108.0(2) . . . yes
S1 C9 F1 111.3(2) . . . yes
S1 C9 F2 111.6(2) . . . yes
S1 C9 F3 110.24(18) . . . yes
F1 C9 F2 108.0(2) . . . yes
F1 C9 F3 107.6(2) . . . yes
S2 C10 F4 111.1(2) . . . yes
S2 C10 F5 111.4(2) . . . yes
S2 C10 F6 110.8(2) . . . yes
F4 C10 F5 107.8(2) . . . yes
F4 C10 F6 108.0(2) . . . yes
F5 C10 F6 107.6(2) . . . yes
N7 C12 C11 179.7(3) . . . yes
C12 C11 H11A 110.00 . . . no
C12 C11 H11B 109.00 . . . no
C12 C11 H11C 109.00 . . . no
H11A C11 H11B 109.00 . . . no
H11A C11 H11C 109.00 . . . no
H11B C11 H11C 109.00 . . . no

loop_
_geom_bond_atom_site_label_1
_geom_bond_atom_site_label_2
_geom_bond_distance
_geom_bond_site_symmetry_1
_geom_bond_site_symmetry_2
_geom_bond_publ_flag
S1 C9 1.824(3) . . yes
S1 O3 1.4500(19) . . yes
S1 O1 1.4442(19) . . yes
S1 O2 1.4341(19) . . yes
S2 O5 1.439(2) . . yes
S2 C10 1.816(3) . . yes
S2 O4 1.4414(18) . . yes
S2 O6 1.4446(19) . . yes
F1 C9 1.324(3) . . yes
N1 C2 1.344(3) . . yes
N1 N2 1.322(3) . . yes
N1 C1 1.474(3) . . yes
N2 N3 1.319(3) . . yes
F2 C9 1.332(3) . . yes
F3 C9 1.339(3) . . yes
N3 C4 1.462(3) . . yes
N3 C3 1.354(3) . . yes
N4 C5 1.473(3) . . yes
N4 C6 1.348(3) . . yes
N4 N5 1.316(3) . . yes
N5 N6 1.317(3) . . yes
N6 C8 1.471(3) . . yes
N6 C7 1.357(3) . . yes
C1 C7 1.495(3) . 3_666 no
C2 C3 1.358(3) . . no
C3 C5 1.499(3) . . no
C6 C7 1.360(3) . . no
C1 H1A 0.9900 . . no
C1 H1B 0.9900 . . no
C2 H2 0.9500 . . no
C4 H4A 0.9800 . . no
F4 C10 1.332(4) . . yes
C4 H4B 0.9800 . . no
C4 H4C 0.9800 . . no
C5 H5A 0.9900 . . no
F5 C10 1.328(3) . . yes
C5 H5B 0.9900 . . no
F6 C10 1.334(4) . . yes
C6 H6 0.9500 . . no
C8 H8C 0.9800 . . no
C8 H8A 0.9800 . . no
C8 H8B 0.9800 . . no
N7 C12 1.134(4) . . yes
C11 C12 1.448(4) . . no
C11 H11A 0.9800 . . no
C11 H11B 0.9800 . . no
C11 H11C 0.9800 . . no

loop_
_geom_hbond_atom_site_label_D
_geom_hbond_atom_site_label_H
_geom_hbond_atom_site_label_A
_geom_hbond_distance_DH
_geom_hbond_distance_HA
_geom_hbond_distance_DA
_geom_hbond_angle_DHA
_geom_hbond_site_symmetry_A
_geom_hbond_publ_flag
C1 H1A O5 0.9900 2.1400 3.071(3) 155.00 2_645 yes
C2 H2 O1 0.9500 2.2600 3.154(3) 157.00 3_666 yes
C4 H4B O2 0.9800 2.4800 3.375(3) 152.00 . yes
C5 H5A N7 0.9900 2.3900 3.353(4) 164.00 3_666 yes
C5 H5B N7 0.9900 2.5000 3.437(4) 158.00 1_554 yes
C5 H5B O6 0.9900 2.4900 2.936(3) 107.00 3_665 yes
C6 H6 O3 0.9500 2.3100 3.173(3) 151.00 3_666 yes
C8 H8A O4 0.9800 2.5300 3.447(3) 155.00 4_565 yes

loop_
_geom_torsion_atom_site_label_1
_geom_torsion_atom_site_label_2
_geom_torsion_atom_site_label_3
_geom_torsion_atom_site_label_4
_geom_torsion
_geom_torsion_site_symmetry_1
_geom_torsion_site_symmetry_2
_geom_torsion_site_symmetry_3
_geom_torsion_site_symmetry_4
_geom_torsion_publ_flag
O3 S1 C9 F1 -66.9(2) . . . . no
O1 S1 C9 F1 174.11(18) . . . . no
O1 S1 C9 F2 -65.2(2) . . . . no
O1 S1 C9 F3 54.8(2) . . . . no
O2 S1 C9 F1 53.3(2) . . . . no
O2 S1 C9 F2 173.93(17) . . . . no
O2 S1 C9 F3 -66.0(2) . . . . no
O3 S1 C9 F2 53.8(2) . . . . no
O3 S1 C9 F3 173.83(19) . . . . no
O5 S2 C10 F6 58.5(2) . . . . no
O4 S2 C10 F4 -61.6(2) . . . . no
O4 S2 C10 F5 58.6(2) . . . . no
O4 S2 C10 F6 178.4(2) . . . . no
O5 S2 C10 F4 178.5(2) . . . . no
O5 S2 C10 F5 -61.3(2) . . . . no
O6 S2 C10 F6 -61.0(2) . . . . no
O6 S2 C10 F4 59.0(2) . . . . no
O6 S2 C10 F5 179.19(19) . . . . no
C1 N1 N2 N3 173.62(19) . . . . no
C1 N1 C2 C3 -172.4(2) . . . . no
C2 N1 N2 N3 -0.4(2) . . . . no
N2 N1 C2 C3 0.9(3) . . . . no
C2 N1 C1 C7 61.3(3) . . . 3_666 no
N2 N1 C1 C7 -111.7(2) . . . 3_666 no
N1 N2 N3 C3 -0.4(2) . . . . no
N1 N2 N3 C4 -179.91(19) . . . . no
C4 N3 C3 C5 5.6(4) . . . . no
C4 N3 C3 C2 -179.6(2) . . . . no
N2 N3 C3 C5 -173.9(2) . . . . no
N2 N3 C3 C2 0.9(3) . . . . no
C6 N4 C5 C3 67.2(3) . . . . no
C5 N4 N5 N6 176.9(2) . . . . no
N5 N4 C5 C3 -109.0(2) . . . . no
N5 N4 C6 C7 -0.2(3) . . . . no
C5 N4 C6 C7 -176.6(2) . . . . no
C6 N4 N5 N6 0.2(2) . . . . no
N4 N5 N6 C7 0.0(3) . . . . no
N4 N5 N6 C8 177.1(2) . . . . no
C8 N6 C7 C1 6.3(4) . . . 3_666 no
N5 N6 C7 C6 -0.1(3) . . . . no
N5 N6 C7 C1 -176.9(2) . . . 3_666 no
C8 N6 C7 C6 -176.9(2) . . . . no
N1 C1 C7 C6 42.6(3) . . 3_666 3_666 no
N1 C1 C7 N6 -133.4(2) . . 3_666 3_666 no
N1 C2 C3 N3 -1.1(2) . . . . no
N1 C2 C3 C5 173.4(2) . . . . no
N3 C3 C5 N4 90.6(3) . . . . no
C2 C3 C5 N4 -82.9(3) . . . . no
N4 C6 C7 N6 0.2(2) . . . . no
N4 C6 C7 C1 176.7(2) . . . 3_666 no
